data_7715733
loop_
_publ_author_name
'Sadeghian, Mina'
'G&#xf3;mez de Segura, David'
'Golbon Haghighi, Mohsen'
'Safari, Nasser'
'Lalinde, Elena'
'Moreno, M. Teresa'

_publ_section_title
;
 Ladder-like heteropolynuclear assemblies <i>via</i> cyanido bridges and
 platinum(II)-thallium(I) bonds: structural and photophysical properties.
;
_journal_issue 18
_journal_name_full 'Dalton transactions (Cambridge, England : 2003)'
_journal_page_first 7788
_journal_page_last 7800
_journal_paper_doi 10.1039/d4dt00674g
_journal_volume 53
_journal_year 2024
_chemical_formula_moiety 'C38 H16 F14 N4 O0.61 Pt2 Tl2'
_chemical_formula_sum 'C76 H32 F28 N8 O1.22 Pt4 Tl4'
_chemical_formula_weight 3206.45
_space_group_IT_number 2
_space_group_name_Hall '-P 1'
_space_group_name_H-M_alt 'P -1'
_symmetry_cell_setting triclinic
_symmetry_Int_Tables_number 2
_symmetry_space_group_name_Hall '-P 1'
_symmetry_space_group_name_H-M 'P -1'
_atom_sites_solution_hydrogens geom
_audit_conform_dict_location ftp://ftp.iucr.org/pub/cif_core.dic
_audit_conform_dict_name cif_core.dic
_audit_conform_dict_version 2.4.3
_audit_creation_date 2022-05-25T18:32:55-00:00
_audit_creation_method 'WinGX routine CIF_UPDATE'
_audit_update_record
;
2024-03-05 deposited with the CCDC.	2024-04-10 downloaded from the CCDC.
;
_cell_angle_alpha 101.227(2)
_cell_angle_beta 101.332(3)
_cell_angle_gamma 98.078(3)
_cell_formula_units_Z 1
_cell_length_a 12.0740(8)
_cell_length_b 12.6188(9)
_cell_length_c 12.9418(9)
_cell_measurement_reflns_used 9693
_cell_measurement_temperature 100(2)
_cell_measurement_theta_max 27.92
_cell_measurement_theta_min 2.66
_cell_measurement_wavelength 0.71076
_cell_volume 1863.3(2)
_computing_cell_refinement 'SAINT V8.40A integration software'
_computing_data_collection 'Bruker APEX2 software'
_computing_data_reduction 'SORTAV (Blessing, 1995)'
_computing_molecular_graphics 'Ortep for Windows (Farrugia, 2012)'
_computing_publication_material 'WinGX publication routines (Farrugia, 2012)'
_computing_structure_refinement 'SHELXL-2016/6 (Sheldrick, 2016)'
_computing_structure_solution 'SHELXT 2014/5 (Sheldrick, 2014)'
_diffrn_ambient_temperature 100(2)
_diffrn_detector 'APEX-II CCD'
_diffrn_measured_fraction_theta_full 0.999
_diffrn_measured_fraction_theta_max 0.999
_diffrn_measurement_device '\k-geometry diffractometer'
_diffrn_measurement_device_type 'Bruker APEX-II'
_diffrn_measurement_method '\f or \w oscillation scans'
_diffrn_orient_matrix_UB_11 0.042436
_diffrn_orient_matrix_UB_12 0.077645
_diffrn_orient_matrix_UB_13 0.017931
_diffrn_orient_matrix_UB_21 0.046058
_diffrn_orient_matrix_UB_22 -0.020668
_diffrn_orient_matrix_UB_23 -0.0546
_diffrn_orient_matrix_UB_31 -0.058892
_diffrn_orient_matrix_UB_32 0.017473
_diffrn_orient_matrix_UB_33 -0.057021
_diffrn_radiation_monochromator graphite
_diffrn_radiation_probe x-ray
_diffrn_radiation_type MoK\a
_diffrn_radiation_wavelength 0.71076
_diffrn_reflns_av_R_equivalents 0.0517
_diffrn_reflns_av_unetI/netI 0.0223
_diffrn_reflns_Laue_measured_fraction_full 0.999
_diffrn_reflns_Laue_measured_fraction_max 0.999
_diffrn_reflns_limit_h_max 15
_diffrn_reflns_limit_h_min -15
_diffrn_reflns_limit_k_max 15
_diffrn_reflns_limit_k_min -15
_diffrn_reflns_limit_l_max 16
_diffrn_reflns_limit_l_min -16
_diffrn_reflns_number 99409
_diffrn_reflns_point_group_measured_fraction_full 0.999
_diffrn_reflns_point_group_measured_fraction_max 0.999
_diffrn_reflns_theta_full 25.243
_diffrn_reflns_theta_max 26.373
_diffrn_reflns_theta_min 2.606
_diffrn_source 'sealed x-ray tube'
_diffrn_standards_number 0
_exptl_absorpt_coefficient_mu 16.215
_exptl_absorpt_correction_T_max 0.746
_exptl_absorpt_correction_T_min 0.359
_exptl_absorpt_correction_type multi-scan
_exptl_absorpt_process_details
;
SADABS-2016/2 - Bruker AXS area detector scaling and absorption correction
;
_exptl_crystal_colour orange
_exptl_crystal_density_diffrn 2.858
_exptl_crystal_density_method 'not measured'
_exptl_crystal_description NEEDLE
_exptl_crystal_F_000 1442
_exptl_crystal_size_max 0.275
_exptl_crystal_size_mid 0.067
_exptl_crystal_size_min 0.05
_refine_diff_density_max 2.179
_refine_diff_density_min -1.138
_refine_diff_density_rms 0.154
_refine_ls_extinction_method none
_refine_ls_goodness_of_fit_ref 1.151
_refine_ls_hydrogen_treatment constr
_refine_ls_matrix_type full
_refine_ls_number_constraints 0
_refine_ls_number_parameters 550
_refine_ls_number_reflns 7619
_refine_ls_number_restraints 0
_refine_ls_restrained_S_all 1.151
_refine_ls_R_factor_all 0.0227
_refine_ls_R_factor_gt 0.0205
_refine_ls_shift/su_max 0.001
_refine_ls_shift/su_mean 0
_refine_ls_structure_factor_coef Fsqd
_refine_ls_weighting_details 'w=1/[\s^2^(Fo^2^)+(0.0092P)^2^+7.5301P] where P=(Fo^2^+2Fc^2^)/3'
_refine_ls_weighting_scheme calc
_refine_ls_wR_factor_gt 0.0461
_refine_ls_wR_factor_ref 0.0469
_reflns_Friedel_coverage 0
_reflns_number_gt 7140
_reflns_number_total 7619
_reflns_threshold_expression 'I > 2\s(I)'
_cod_data_source_file d4dt00674g2.cif
_cod_data_source_block shelx_CCDC1
_cod_depositor_comments 'Adding full bibliography for 7715732--7715733.cif.'
_cod_database_code 7715733
_shelx_estimated_absorpt_t_min 0.095
_shelx_estimated_absorpt_t_max 0.498

loop_
_symmetry_equiv_pos_as_xyz
'x, y, z'
'-x, -y, -z'

loop_
_atom_site_label
_atom_site_type_symbol
_atom_site_fract_x
_atom_site_fract_y
_atom_site_fract_z
_atom_site_U_iso_or_equiv
_atom_site_adp_type
_atom_site_occupancy
_atom_site_site_symmetry_order
_atom_site_calc_flag
_atom_site_refinement_flags_posn
_atom_site_refinement_flags_adp
_atom_site_refinement_flags_occupancy
_atom_site_disorder_assembly
_atom_site_disorder_group
Pt2 Pt 0.37691(2) 0.33675(2) 0.40135(2) 0.01210(4) Uani 1 1 d . . . . .
Pt1 Pt 0.25766(2) -0.14366(2) 0.34048(2) 0.01307(4) Uani 1 1 d . . . . .
Tl2 Tl 0.30847(2) 0.10698(2) 0.40855(2) 0.01582(4) Uani 1 1 d . . . . .
Tl1 Tl 0.80508(2) 0.38811(2) 0.65877(2) 0.01821(5) Uani 1 1 d . . . . .
F14 F 0.3379(2) 0.4623(2) 0.2106(2) 0.0211(6) Uani 1 1 d . . . . .
F7 F 0.7834(2) -0.0040(2) 0.8371(2) 0.0245(6) Uani 1 1 d . . . . .
F10 F 0.4604(2) 0.1307(2) 0.2639(2) 0.0213(6) Uani 1 1 d . . . . .
F3 F 0.6572(2) 0.3324(2) 0.8104(2) 0.0220(6) Uani 1 1 d . . . . .
N2 N 0.4737(3) 0.1287(3) 0.5810(3) 0.0230(8) Uani 1 1 d . . . . .
F1 F 1.1462(3) 0.1515(2) 0.5556(2) 0.0306(7) Uani 1 1 d . . . . .
F13 F 0.3580(3) 0.4127(2) 0.0055(2) 0.0288(6) Uani 1 1 d . . . . .
N3 N 0.3418(3) 0.3802(3) 0.5530(3) 0.0156(7) Uani 1 1 d . . . . .
F4 F 0.6475(2) 0.3676(2) 1.0184(2) 0.0276(6) Uani 1 1 d . . . . .
F11 F 0.4732(2) 0.0815(2) 0.0577(2) 0.0285(6) Uani 1 1 d . . . . .
F5 F 0.7036(2) 0.2199(2) 1.1383(2) 0.0284(6) Uani 1 1 d . . . . .
F12 F 0.4205(2) 0.2196(3) -0.0756(2) 0.0306(7) Uani 1 1 d . . . . .
C12 C 0.5709(4) 0.1333(3) 0.6090(3) 0.0169(9) Uani 1 1 d . . . . .
C30 C 0.5468(4) 0.3476(3) 0.4541(4) 0.0172(9) Uani 1 1 d . . . . .
F8 F -0.0164(2) 0.3916(2) 0.5072(2) 0.0301(7) Uani 1 1 d . . . . .
N1 N 0.7811(3) 0.1233(3) 0.5079(3) 0.0170(7) Uani 1 1 d . . . . .
N4 N 0.6461(3) 0.3553(3) 0.4827(3) 0.0233(8) Uani 1 1 d . . . . .
F6 F 0.7674(3) 0.0319(2) 1.0436(2) 0.0292(6) Uani 1 1 d . . . . .
C31 C 0.3966(4) 0.2986(3) 0.2483(3) 0.0150(8) Uani 1 1 d . . . . .
F2 F 1.1665(3) 0.2106(3) 0.9274(3) 0.0372(8) Uani 1 1 d . . . . .
F9 F -0.0486(2) 0.2699(3) 0.1356(3) 0.0342(7) Uani 1 1 d . . . . .
C14 C 0.6865(4) 0.2547(4) 0.8651(4) 0.0174(9) Uani 1 1 d . . . . .
C13 C 0.7226(4) 0.1633(3) 0.8128(3) 0.0157(8) Uani 1 1 d . . . . .
C29 C 0.4192(4) 0.3962(4) 0.6471(4) 0.0206(9) Uani 1 1 d . . . . .
H29 H 0.494762 0.384176 0.645319 0.025 Uiso 1 1 calc R U . . .
C19 C 0.2059(4) 0.3341(3) 0.3569(4) 0.0150(8) Uani 1 1 d . . . . .
C11 C 0.7012(4) 0.1013(3) 0.4136(4) 0.0187(9) Uani 1 1 d . . . . .
H11 H 0.622809 0.100544 0.415426 0.022 Uiso 1 1 calc R U . . .
C24 C 0.1547(4) 0.3680(3) 0.4445(4) 0.0162(9) Uani 1 1 d . . . . .
C1 C 0.9165(4) 0.1593(3) 0.7040(4) 0.0175(9) Uani 1 1 d . . . . .
C25 C 0.2323(4) 0.3961(3) 0.5540(4) 0.0174(9) Uani 1 1 d . . . . .
C7 C 0.8946(4) 0.1258(3) 0.5067(4) 0.0182(9) Uani 1 1 d . . . . .
C32 C 0.4321(4) 0.2048(4) 0.2021(4) 0.0176(9) Uani 1 1 d . . . . .
C15 C 0.6802(4) 0.2751(4) 0.9724(4) 0.0194(9) Uani 1 1 d . . . . .
C36 C 0.3721(4) 0.3657(3) 0.1757(4) 0.0164(9) Uani 1 1 d . . . . .
C20 C 0.1335(4) 0.3003(3) 0.2517(4) 0.0178(9) Uani 1 1 d . . . . .
H20 H 0.164123 0.27491 0.191224 0.021 Uiso 1 1 calc R U . . .
C18 C 0.7476(4) 0.0900(4) 0.8785(4) 0.0186(9) Uani 1 1 d . . . . .
C28 C 0.3935(4) 0.4296(4) 0.7466(4) 0.0251(10) Uani 1 1 d . . . . .
H28 H 0.449659 0.438367 0.811865 0.03 Uiso 1 1 calc R U . . .
C10 C 0.7306(4) 0.0797(4) 0.3141(4) 0.0223(10) Uani 1 1 d . . . . .
H10 H 0.672934 0.063339 0.248727 0.027 Uiso 1 1 calc R U . . .
C33 C 0.4405(4) 0.1768(4) 0.0960(4) 0.0213(10) Uani 1 1 d . . . . .
C6 C 0.9707(4) 0.1496(3) 0.6156(4) 0.0180(9) Uani 1 1 d . . . . .
C3 C 1.1026(4) 0.1901(4) 0.8247(4) 0.0244(10) Uani 1 1 d . . . . .
C23 C 0.0372(4) 0.3674(4) 0.4243(4) 0.0203(9) Uani 1 1 d . . . . .
C4 C 1.1584(4) 0.1820(4) 0.7416(4) 0.0241(10) Uani 1 1 d . . . . .
H4 H 1.23967 0.190472 0.754279 0.029 Uiso 1 1 calc R U . . .
C8 C 0.9276(4) 0.1062(4) 0.4084(4) 0.0220(10) Uani 1 1 d . . . . .
H8 H 1.006344 0.10893 0.407305 0.026 Uiso 1 1 calc R U . . .
C21 C 0.0183(4) 0.3046(4) 0.2377(4) 0.0216(10) Uani 1 1 d . . . . .
C9 C 0.8441(4) 0.0825(4) 0.3113(4) 0.0242(10) Uani 1 1 d . . . . .
H9 H 0.865669 0.068293 0.243942 0.029 Uiso 1 1 calc R U . . .
C5 C 1.0894(4) 0.1607(4) 0.6382(4) 0.0218(10) Uani 1 1 d . . . . .
C2 C 0.9844(4) 0.1801(4) 0.8088(4) 0.0211(9) Uani 1 1 d . . . . .
H2 H 0.949804 0.187448 0.86901 0.025 Uiso 1 1 calc R U . . .
C17 C 0.7406(4) 0.1059(4) 0.9849(4) 0.0207(9) Uani 1 1 d . . . . .
C35 C 0.3813(4) 0.3425(4) 0.0699(4) 0.0206(9) Uani 1 1 d . . . . .
C34 C 0.4143(4) 0.2461(4) 0.0285(4) 0.0225(10) Uani 1 1 d . . . . .
C16 C 0.7075(4) 0.2001(4) 1.0327(4) 0.0211(10) Uani 1 1 d . . . . .
C26 C 0.2034(4) 0.4332(4) 0.6523(4) 0.0246(10) Uani 1 1 d . . . . .
H26 H 0.128281 0.447229 0.653214 0.03 Uiso 1 1 calc R U . . .
C27 C 0.2849(5) 0.4496(4) 0.7489(4) 0.0276(11) Uani 1 1 d . . . . .
H27 H 0.265736 0.474585 0.816113 0.033 Uiso 1 1 calc R U . . .
C22 C -0.0330(4) 0.3375(4) 0.3214(4) 0.0222(10) Uani 1 1 d . . . . .
H22 H -0.112774 0.339667 0.308973 0.027 Uiso 1 1 calc R U . . .
C37 C 0.0887(6) 0.4680(5) 0.0297(5) 0.0442(15) Uani 1 1 d . . . . .
H37A H 0.066915 0.388701 0.02704 0.053 Uiso 1 1 calc R U . . .
H37B H 0.173624 0.484515 0.043918 0.053 Uiso 1 1 calc R U . . .
O1 O 0.0600(6) 0.5226(6) 0.1174(6) 0.0513(19) Uani 0.61 1 d . . P . .
C38 C 0.0464(7) 0.4821(6) -0.0771(6) 0.063(2) Uani 1 1 d . . . . .
H38A H 0.0871 0.554653 -0.080594 0.076 Uiso 1 1 calc R U . . .
H38B H 0.072478 0.426221 -0.127191 0.076 Uiso 1 1 calc R U . . .

loop_
_atom_site_aniso_label
_atom_site_aniso_U_11
_atom_site_aniso_U_22
_atom_site_aniso_U_33
_atom_site_aniso_U_23
_atom_site_aniso_U_13
_atom_site_aniso_U_12
Pt2 0.01269(8) 0.01117(8) 0.01089(8) 0.00190(6) 0.00021(6) 0.00151(6)
Pt1 0.01425(8) 0.01232(8) 0.01089(8) 0.00283(6) -0.00044(6) 0.00119(6)
Tl2 0.01858(9) 0.01199(8) 0.01527(8) 0.00328(6) 0.00143(6) 0.00080(6)
Tl1 0.01902(9) 0.01656(8) 0.01758(9) 0.00379(6) 0.00199(7) 0.00179(6)
F14 0.0255(14) 0.0174(13) 0.0231(14) 0.0081(10) 0.0049(11) 0.0087(11)
F7 0.0321(16) 0.0184(13) 0.0203(14) 0.0050(11) -0.0014(12) 0.0050(11)
F10 0.0225(14) 0.0178(13) 0.0272(14) 0.0075(11) 0.0074(11) 0.0102(11)
F3 0.0297(15) 0.0177(13) 0.0204(13) 0.0064(10) 0.0058(11) 0.0073(11)
N2 0.022(2) 0.025(2) 0.022(2) 0.0078(16) 0.0021(17) 0.0054(16)
F1 0.0282(16) 0.0349(16) 0.0349(17) 0.0121(13) 0.0178(13) 0.0055(13)
F13 0.0326(16) 0.0390(16) 0.0190(14) 0.0165(12) 0.0045(12) 0.0089(13)
N3 0.0188(19) 0.0118(16) 0.0146(18) 0.0013(14) 0.0033(15) 0.0004(14)
F4 0.0308(16) 0.0252(14) 0.0260(15) -0.0007(12) 0.0120(13) 0.0036(12)
F11 0.0268(15) 0.0257(15) 0.0322(16) -0.0043(12) 0.0133(13) 0.0078(12)
F5 0.0293(15) 0.0412(17) 0.0122(13) 0.0045(12) 0.0058(11) -0.0005(13)
F12 0.0245(15) 0.0501(18) 0.0138(13) -0.0004(12) 0.0064(11) 0.0036(13)
C12 0.022(2) 0.015(2) 0.012(2) 0.0038(16) 0.0006(17) 0.0016(17)
C30 0.019(2) 0.015(2) 0.016(2) 0.0046(16) -0.0009(18) 0.0003(16)
F8 0.0285(16) 0.0319(16) 0.0366(17) 0.0103(13) 0.0178(13) 0.0094(13)
N1 0.0220(19) 0.0130(17) 0.0152(18) 0.0049(14) 0.0013(15) 0.0029(14)
N4 0.017(2) 0.026(2) 0.024(2) 0.0081(17) -0.0022(16) 0.0014(16)
F6 0.0353(16) 0.0334(16) 0.0179(14) 0.0135(12) -0.0015(12) 0.0031(13)
C31 0.012(2) 0.016(2) 0.016(2) 0.0020(16) 0.0021(17) 0.0015(16)
F2 0.0237(16) 0.0447(19) 0.0330(17) 0.0026(14) -0.0091(13) 0.0030(14)
F9 0.0218(15) 0.0425(18) 0.0323(17) 0.0059(14) -0.0025(13) 0.0021(13)
C14 0.014(2) 0.017(2) 0.019(2) 0.0052(17) 0.0000(17) -0.0002(16)
C13 0.014(2) 0.017(2) 0.012(2) 0.0013(16) -0.0022(16) -0.0036(16)
C29 0.022(2) 0.022(2) 0.014(2) 0.0018(17) 0.0007(18) -0.0011(18)
C19 0.016(2) 0.0108(19) 0.018(2) 0.0059(16) 0.0017(17) 0.0021(16)
C11 0.024(2) 0.015(2) 0.016(2) 0.0064(17) -0.0015(18) 0.0030(17)
C24 0.016(2) 0.0097(18) 0.024(2) 0.0054(16) 0.0056(18) 0.0031(16)
C1 0.016(2) 0.0100(19) 0.024(2) 0.0049(17) 0.0002(18) 0.0003(16)
C25 0.021(2) 0.013(2) 0.020(2) 0.0058(17) 0.0067(18) 0.0018(17)
C7 0.022(2) 0.013(2) 0.021(2) 0.0078(17) 0.0050(19) 0.0030(17)
C32 0.011(2) 0.019(2) 0.021(2) 0.0044(17) 0.0017(17) 0.0016(16)
C15 0.017(2) 0.019(2) 0.020(2) 0.0011(17) 0.0039(18) 0.0009(17)
C36 0.015(2) 0.016(2) 0.017(2) 0.0018(16) 0.0029(17) 0.0019(16)
C20 0.020(2) 0.016(2) 0.015(2) 0.0026(17) 0.0014(18) 0.0011(17)
C18 0.018(2) 0.016(2) 0.017(2) 0.0034(17) -0.0029(18) -0.0011(17)
C28 0.033(3) 0.022(2) 0.015(2) 0.0000(18) 0.002(2) -0.003(2)
C10 0.032(3) 0.021(2) 0.013(2) 0.0076(17) 0.0015(19) 0.0029(19)
C33 0.013(2) 0.021(2) 0.026(2) -0.0035(18) 0.0056(18) 0.0026(17)
C6 0.019(2) 0.0123(19) 0.023(2) 0.0067(17) 0.0036(18) 0.0023(16)
C3 0.020(2) 0.022(2) 0.024(2) 0.0018(19) -0.0065(19) 0.0030(18)
C23 0.020(2) 0.018(2) 0.029(3) 0.0088(19) 0.014(2) 0.0056(18)
C4 0.012(2) 0.020(2) 0.038(3) 0.006(2) 0.000(2) 0.0005(17)
C8 0.028(3) 0.018(2) 0.023(2) 0.0074(18) 0.010(2) 0.0029(18)
C21 0.017(2) 0.021(2) 0.022(2) 0.0065(18) -0.0051(18) -0.0029(18)
C9 0.032(3) 0.020(2) 0.021(2) 0.0040(18) 0.011(2) 0.003(2)
C5 0.024(2) 0.015(2) 0.030(3) 0.0083(19) 0.011(2) 0.0046(18)
C2 0.018(2) 0.021(2) 0.021(2) 0.0036(18) 0.0019(19) 0.0007(18)
C17 0.017(2) 0.025(2) 0.017(2) 0.0085(18) -0.0015(18) -0.0040(18)
C35 0.017(2) 0.027(2) 0.018(2) 0.0090(18) 0.0008(18) 0.0008(18)
C34 0.015(2) 0.032(3) 0.016(2) -0.0005(19) 0.0045(18) -0.0021(19)
C16 0.015(2) 0.030(2) 0.014(2) 0.0041(18) -0.0003(17) -0.0048(18)
C26 0.030(3) 0.023(2) 0.024(2) 0.0064(19) 0.012(2) 0.005(2)
C27 0.038(3) 0.024(2) 0.020(2) 0.0010(19) 0.012(2) -0.001(2)
C22 0.009(2) 0.023(2) 0.035(3) 0.011(2) 0.0038(19) 0.0024(17)
C37 0.043(4) 0.045(3) 0.037(3) 0.011(3) -0.004(3) 0.002(3)
O1 0.038(4) 0.059(5) 0.047(4) -0.005(4) 0.006(3) 0.007(3)
C38 0.087(6) 0.040(4) 0.053(4) 0.013(3) -0.009(4) 0.012(4)

loop_
_atom_type_symbol
_atom_type_description
_atom_type_scat_dispersion_real
_atom_type_scat_dispersion_imag
_atom_type_scat_source
C C 0.0033 0.0016 'International Tables Vol C Tables 4.2.6.8 and 6.1.1.4'
H H 0 0 'International Tables Vol C Tables 4.2.6.8 and 6.1.1.4'
F F 0.0171 0.0103 'International Tables Vol C Tables 4.2.6.8 and 6.1.1.4'
N N 0.0061 0.0033 'International Tables Vol C Tables 4.2.6.8 and 6.1.1.4'
Pt Pt -1.7033 8.3905 'International Tables Vol C Tables 4.2.6.8 and 6.1.1.4'
Tl Tl -2.8358 9.6688 'International Tables Vol C Tables 4.2.6.8 and 6.1.1.4'
O O 0.0106 0.006 'International Tables Vol C Tables 4.2.6.8 and 6.1.1.4'

loop_
_geom_angle_atom_site_label_1
_geom_angle_atom_site_label_2
_geom_angle_atom_site_label_3
_geom_angle
_geom_angle_site_symmetry_1
_geom_angle_site_symmetry_3
_geom_angle_publ_flag
C30 Pt2 C31 88.76(17) . . ?
C30 Pt2 C19 176.13(17) . . ?
C31 Pt2 C19 94.46(17) . . ?
C30 Pt2 N3 96.41(16) . . ?
C31 Pt2 N3 174.50(15) . . ?
C19 Pt2 N3 80.31(16) . . ?
C30 Pt2 Tl2 97.04(12) . . ?
C31 Pt2 Tl2 93.70(12) . . ?
C19 Pt2 Tl2 84.93(11) . . ?
N3 Pt2 Tl2 87.57(10) . . ?
C13 Pt1 C12 88.74(17) 2_656 2_656 ?
C13 Pt1 C1 93.80(18) 2_656 2_656 ?
C12 Pt1 C1 176.69(17) 2_656 2_656 ?
C13 Pt1 N1 173.88(16) 2_656 2_656 ?
C12 Pt1 N1 97.36(16) 2_656 2_656 ?
C1 Pt1 N1 80.12(17) 2_656 2_656 ?
C13 Pt1 Tl2 99.42(12) 2_656 . ?
C12 Pt1 Tl2 85.68(12) 2_656 . ?
C1 Pt1 Tl2 95.98(11) 2_656 . ?
N1 Pt1 Tl2 80.65(10) 2_656 . ?
C13 Pt1 Tl1 97.85(12) 2_656 2_656 ?
C12 Pt1 Tl1 95.24(12) 2_656 2_656 ?
C1 Pt1 Tl1 82.33(11) 2_656 2_656 ?
N1 Pt1 Tl1 82.13(10) 2_656 2_656 ?
Tl2 Pt1 Tl1 162.723(8) . 2_656 ?
N2 Tl2 Pt2 91.43(9) . . ?
N2 Tl2 Pt1 97.96(9) . . ?
Pt2 Tl2 Pt1 160.299(8) . . ?
N4 Tl1 Pt1 89.06(9) . 2_656 ?
C12 N2 Tl2 142.8(4) . . ?
C29 N3 C25 119.5(4) . . ?
C29 N3 Pt2 124.5(3) . . ?
C25 N3 Pt2 116.0(3) . . ?
N2 C12 Pt1 179.2(4) . 2_656 ?
N4 C30 Pt2 178.3(4) . . ?
C11 N1 C7 119.9(4) . . ?
C11 N1 Pt1 123.9(3) . 2_656 ?
C7 N1 Pt1 116.0(3) . 2_656 ?
C30 N4 Tl1 140.6(4) . . ?
C32 C31 C36 112.5(4) . . ?
C32 C31 Pt2 125.3(3) . . ?
C36 C31 Pt2 122.2(3) . . ?
F3 C14 C15 116.0(4) . . ?
F3 C14 C13 119.8(4) . . ?
C15 C14 C13 124.2(4) . . ?
C14 C13 C18 113.2(4) . . ?
C14 C13 Pt1 122.6(3) . 2_656 ?
C18 C13 Pt1 124.2(3) . 2_656 ?
N3 C29 C28 122.8(5) . . ?
N3 C29 H29 118.6 . . ?
C28 C29 H29 118.6 . . ?
C20 C19 C24 117.7(4) . . ?
C20 C19 Pt2 128.1(3) . . ?
C24 C19 Pt2 114.2(3) . . ?
N1 C11 C10 121.8(4) . . ?
N1 C11 H11 119.1 . . ?
C10 C11 H11 119.1 . . ?
C23 C24 C19 119.5(4) . . ?
C23 C24 C25 124.5(4) . . ?
C19 C24 C25 115.9(4) . . ?
C2 C1 C6 118.9(4) . . ?
C2 C1 Pt1 127.3(4) . 2_656 ?
C6 C1 Pt1 113.8(3) . 2_656 ?
N3 C25 C26 119.8(4) . . ?
N3 C25 C24 113.3(4) . . ?
C26 C25 C24 126.9(4) . . ?
N1 C7 C8 120.0(4) . . ?
N1 C7 C6 113.4(4) . . ?
C8 C7 C6 126.6(4) . . ?
C33 C32 F10 115.6(4) . . ?
C33 C32 C31 125.0(4) . . ?
F10 C32 C31 119.4(4) . . ?
F4 C15 C16 119.8(4) . . ?
F4 C15 C14 120.7(4) . . ?
C16 C15 C14 119.4(4) . . ?
F14 C36 C35 116.2(4) . . ?
F14 C36 C31 119.1(4) . . ?
C35 C36 C31 124.8(4) . . ?
C21 C20 C19 119.6(4) . . ?
C21 C20 H20 120.2 . . ?
C19 C20 H20 120.2 . . ?
F7 C18 C17 116.0(4) . . ?
F7 C18 C13 119.5(4) . . ?
C17 C18 C13 124.5(4) . . ?
C27 C28 C29 118.5(5) . . ?
C27 C28 H28 120.8 . . ?
C29 C28 H28 120.8 . . ?
C9 C10 C11 119.2(4) . . ?
C9 C10 H10 120.4 . . ?
C11 C10 H10 120.4 . . ?
F11 C33 C32 120.5(4) . . ?
F11 C33 C34 119.9(4) . . ?
C32 C33 C34 119.6(4) . . ?
C5 C6 C1 117.9(4) . . ?
C5 C6 C7 125.5(4) . . ?
C1 C6 C7 116.5(4) . . ?
F2 C3 C4 118.3(4) . . ?
F2 C3 C2 118.5(5) . . ?
C4 C3 C2 123.2(4) . . ?
F8 C23 C22 116.0(4) . . ?
F8 C23 C24 121.1(4) . . ?
C22 C23 C24 122.9(4) . . ?
C3 C4 C5 116.2(4) . . ?
C3 C4 H4 121.9 . . ?
C5 C4 H4 121.9 . . ?
C7 C8 C9 119.7(5) . . ?
C7 C8 H8 120.2 . . ?
C9 C8 H8 120.2 . . ?
F9 C21 C22 118.5(4) . . ?
F9 C21 C20 117.7(4) . . ?
C22 C21 C20 123.7(4) . . ?
C10 C9 C8 119.6(4) . . ?
C10 C9 H9 120.2 . . ?
C8 C9 H9 120.2 . . ?
F1 C5 C4 115.7(4) . . ?
F1 C5 C6 120.3(4) . . ?
C4 C5 C6 124.0(4) . . ?
C3 C2 C1 119.8(5) . . ?
C3 C2 H2 120.1 . . ?
C1 C2 H2 120.1 . . ?
F6 C17 C16 119.6(4) . . ?
F6 C17 C18 121.1(4) . . ?
C16 C17 C18 119.3(4) . . ?
F13 C35 C36 121.1(4) . . ?
F13 C35 C34 119.3(4) . . ?
C36 C35 C34 119.6(4) . . ?
F12 C34 C35 120.9(4) . . ?
F12 C34 C33 120.5(4) . . ?
C35 C34 C33 118.6(4) . . ?
F5 C16 C15 120.0(4) . . ?
F5 C16 C17 120.7(4) . . ?
C15 C16 C17 119.3(4) . . ?
C27 C26 C25 119.8(5) . . ?
C27 C26 H26 120.1 . . ?
C25 C26 H26 120.1 . . ?
C28 C27 C26 119.6(5) . . ?
C28 C27 H27 120.2 . . ?
C26 C27 H27 120.2 . . ?
C21 C22 C23 116.7(4) . . ?
C21 C22 H22 121.7 . . ?
C23 C22 H22 121.7 . . ?
O1 C37 C38 123.0(7) . . ?
O1 C37 C38 39.3(4) . 2_565 ?
C38 C37 C38 91.0(6) . 2_565 ?
O1 C37 H37A 106.6 . . ?
C38 C37 H37A 106.6 . . ?
C38 C37 H37A 98.3 2_565 . ?
O1 C37 H37B 106.6 . . ?
C38 C37 H37B 106.6 . . ?
C38 C37 H37B 143.5 2_565 . ?
H37A C37 H37B 106.5 . . ?
C38 O1 C37 99.0(7) 2_565 . ?
O1 C38 C37 123.0(8) 2_565 . ?
O1 C38 C37 41.7(5) 2_565 2_565 ?
C37 C38 C37 89.0(6) . 2_565 ?
O1 C38 H38A 106.6 2_565 . ?
C37 C38 H38A 106.6 . . ?
C37 C38 H38A 97.7 2_565 . ?
O1 C38 H38B 106.6 2_565 . ?
C37 C38 H38B 106.6 . . ?
C37 C38 H38B 145.6 2_565 . ?
H38A C38 H38B 106.5 . . ?

loop_
_geom_bond_atom_site_label_1
_geom_bond_atom_site_label_2
_geom_bond_distance
_geom_bond_site_symmetry_2
_geom_bond_publ_flag
Pt2 C30 2.007(4) . ?
Pt2 C31 2.014(4) . ?
Pt2 C19 2.025(4) . ?
Pt2 N3 2.075(4) . ?
Pt2 Tl2 2.9258(3) . ?
Pt1 C13 2.016(4) 2_656 ?
Pt1 C12 2.021(5) 2_656 ?
Pt1 C1 2.039(4) 2_656 ?
Pt1 N1 2.082(4) 2_656 ?
Pt1 Tl2 3.0518(3) . ?
Pt1 Tl1 3.0736(3) 2_656 ?
Tl2 N2 2.626(4) . ?
Tl1 N4 2.596(4) . ?
F14 C36 1.365(5) . ?
F7 C18 1.366(5) . ?
F10 C32 1.380(5) . ?
F3 C14 1.363(5) . ?
N2 C12 1.149(6) . ?
F1 C5 1.374(6) . ?
F13 C35 1.351(5) . ?
N3 C29 1.342(6) . ?
N3 C25 1.366(6) . ?
F4 C15 1.351(5) . ?
F11 C33 1.351(5) . ?
F5 C16 1.351(5) . ?
F12 C34 1.343(5) . ?
C30 N4 1.167(6) . ?
F8 C23 1.364(5) . ?
N1 C11 1.352(6) . ?
N1 C7 1.369(6) . ?
F6 C17 1.349(5) . ?
C31 C32 1.383(6) . ?
C31 C36 1.399(6) . ?
F2 C3 1.355(5) . ?
F9 C21 1.359(5) . ?
C14 C15 1.382(6) . ?
C14 C13 1.390(6) . ?
C13 C18 1.397(6) . ?
C29 C28 1.383(7) . ?
C29 H29 0.95 . ?
C19 C20 1.414(6) . ?
C19 C24 1.419(6) . ?
C11 C10 1.389(7) . ?
C11 H11 0.95 . ?
C24 C23 1.390(6) . ?
C24 C25 1.483(6) . ?
C1 C2 1.394(6) . ?
C1 C6 1.419(7) . ?
C25 C26 1.397(7) . ?
C7 C8 1.394(7) . ?
C7 C6 1.473(6) . ?
C32 C33 1.377(7) . ?
C15 C16 1.374(7) . ?
C36 C35 1.373(6) . ?
C20 C21 1.377(6) . ?
C20 H20 0.95 . ?
C18 C17 1.374(6) . ?
C28 C27 1.374(7) . ?
C28 H28 0.95 . ?
C10 C9 1.373(7) . ?
C10 H10 0.95 . ?
C33 C34 1.376(7) . ?
C6 C5 1.387(6) . ?
C3 C4 1.372(7) . ?
C3 C2 1.384(7) . ?
C23 C22 1.381(7) . ?
C4 C5 1.384(7) . ?
C4 H4 0.95 . ?
C8 C9 1.398(7) . ?
C8 H8 0.95 . ?
C21 C22 1.375(7) . ?
C9 H9 0.95 . ?
C2 H2 0.95 . ?
C17 C16 1.379(7) . ?
C35 C34 1.376(7) . ?
C26 C27 1.390(7) . ?
C26 H26 0.95 . ?
C27 H27 0.95 . ?
C22 H22 0.95 . ?
C37 O1 1.341(10) . ?
C37 C38 1.431(9) . ?
C37 C38 1.991(11) 2_565 ?
C37 H37A 0.99 . ?
C37 H37B 0.99 . ?
O1 C38 1.277(10) 2_565 ?
C38 H38A 0.99 . ?
C38 H38B 0.99 . ?
